data_7034952
loop_
_publ_author_name
'Wang, Xin'
'Zhao, Jie'
'Zhao, Yan'
'Xu, Heng'
'Shen, Xuan'
'Zhu, Dun-Ru'
'Jing, Su'

_publ_section_title
;
 Three sra topological lanthanide-organic frameworks built from
 2,2'-dimethoxy-4,4'-biphenyldicarboxylic acid.
;
_journal_issue 19
_journal_name_full 'Dalton transactions (Cambridge, England : 2003)'
_journal_page_first 9281
_journal_page_last 9288
_journal_paper_doi 10.1039/c5dt00602c
_journal_volume 44
_journal_year 2015
_chemical_formula_moiety 'C20 H20 Dy N O9'
_chemical_formula_sum 'C20 H20 Dy N O9'
_chemical_formula_weight 580.87
_chemical_name_systematic
; 
 ? 
;
_space_group_IT_number 33
_symmetry_cell_setting orthorhombic
_symmetry_space_group_name_Hall 'P 2c -2n'
_symmetry_space_group_name_H-M 'P n a 21'
_atom_sites_solution_hydrogens geom
_atom_sites_solution_primary direct
_atom_sites_solution_secondary difmap
_audit_creation_method SHELXL-97
_audit_update_record
;
2013-12-13 deposited with the CCDC.
2015-04-16 downloaded from the CCDC.
;
_cell_angle_alpha 90.00
_cell_angle_beta 90.00
_cell_angle_gamma 90.00
_cell_formula_units_Z 4
_cell_length_a 27.951(4)
_cell_length_b 9.6124(13)
_cell_length_c 8.1937(11)
_cell_measurement_reflns_used 3811
_cell_measurement_temperature 296(2)
_cell_measurement_theta_max 26.95
_cell_measurement_theta_min 1.48
_cell_volume 2201.5(5)
_computing_cell_refinement 'SAINT (Bruker, 2005)'
_computing_data_collection 'APEX2 (Bruker, 2005)'
_computing_data_reduction SAINT
_computing_molecular_graphics SHELXTL
_computing_publication_material SHELXTL
_computing_structure_refinement 'SHELXL-97 (Sheldrick, 2008)'
_computing_structure_solution 'SHELXS-97 (Sheldrick, 2008)'
_diffrn_ambient_temperature 296(2)
_diffrn_measured_fraction_theta_full 0.999
_diffrn_measured_fraction_theta_max 0.999
_diffrn_measurement_device_type 'Bruker Apex2 CCD'
_diffrn_measurement_method '\w scans'
_diffrn_radiation_monochromator graphite
_diffrn_radiation_source 'fine-focus sealed tube'
_diffrn_radiation_type MoK\a
_diffrn_radiation_wavelength 0.71073
_diffrn_reflns_av_R_equivalents 0.0420
_diffrn_reflns_av_sigmaI/netI 0.0421
_diffrn_reflns_limit_h_max 33
_diffrn_reflns_limit_h_min -32
_diffrn_reflns_limit_k_max 11
_diffrn_reflns_limit_k_min -11
_diffrn_reflns_limit_l_max 9
_diffrn_reflns_limit_l_min -9
_diffrn_reflns_number 15014
_diffrn_reflns_theta_full 25.00
_diffrn_reflns_theta_max 25.00
_diffrn_reflns_theta_min 1.46
_exptl_absorpt_coefficient_mu 3.444
_exptl_absorpt_correction_T_max 0.7702
_exptl_absorpt_correction_T_min 0.5179
_exptl_absorpt_correction_type multi-scan
_exptl_absorpt_process_details '(SADABS; Sheldrick, 2003)'
_exptl_crystal_colour colorless
_exptl_crystal_density_diffrn 1.753
_exptl_crystal_density_method 'not measured'
_exptl_crystal_description prism
_exptl_crystal_F_000 1140
_exptl_crystal_size_max 0.22
_exptl_crystal_size_mid 0.12
_exptl_crystal_size_min 0.08
_refine_diff_density_max 0.451
_refine_diff_density_min -0.577
_refine_diff_density_rms 0.075
_refine_ls_abs_structure_details 'Flack H D (1983), Acta Cryst. A39, 876-881'
_refine_ls_abs_structure_Flack 0.002(14)
_refine_ls_extinction_coef 0.00059(9)
_refine_ls_extinction_expression Fc^*^=kFc[1+0.001xFc^2^\l^3^/sin(2\q)]^-1/4^
_refine_ls_extinction_method SHELXL
_refine_ls_goodness_of_fit_ref 1.006
_refine_ls_hydrogen_treatment constr
_refine_ls_matrix_type full
_refine_ls_number_parameters 281
_refine_ls_number_reflns 3746
_refine_ls_number_restraints 37
_refine_ls_restrained_S_all 1.047
_refine_ls_R_factor_all 0.0339
_refine_ls_R_factor_gt 0.0251
_refine_ls_shift/su_max 0.007
_refine_ls_shift/su_mean 0.000
_refine_ls_structure_factor_coef Fsqd
_refine_ls_weighting_details 'calc w=1/[\s^2^(Fo^2^)+(0.0176P)^2^+0.0000P] where P=(Fo^2^+2Fc^2^)/3'
_refine_ls_weighting_scheme calc
_refine_ls_wR_factor_gt 0.0494
_refine_ls_wR_factor_ref 0.0521
_reflns_number_gt 3164
_reflns_number_total 3746
_reflns_threshold_expression >2sigma(I)
_cod_data_source_file c5dt00602c2.cif
_cod_data_source_block xh7
_cod_depositor_comments
;
The following automatic conversions were performed:

'_symmetry_cell_setting' value 'Orthorhombic ' changed to
'orthorhombic' according to
/usr/data/users/saulius/crontab/automatic-downloads/rss-feeds/RSC/lib/dictionaries/cif_core.dic
dictionary named 'cif_core.dic' version 2.4.2 from 2011-04-26.

Automatic conversion script
Id: cif_fix_values 3271 2015-04-21 07:52:19Z andrius 

 Adding full bibliography for 7034950--7034952.cif.
;
_cod_original_cell_volume 2201.4(5)
_cod_original_sg_symbol_Hall 'P 2c -2n  '
_cod_original_sg_symbol_H-M 'Pna21 '
_cod_database_code 7034952

loop_
_symmetry_equiv_pos_as_xyz
'x, y, z'
'-x, -y, z+1/2'
'x+1/2, -y+1/2, z'
'-x+1/2, y+1/2, z+1/2'

loop_
_atom_site_label
_atom_site_type_symbol
_atom_site_fract_x
_atom_site_fract_y
_atom_site_fract_z
_atom_site_U_iso_or_equiv
_atom_site_adp_type
_atom_site_occupancy
_atom_site_symmetry_multiplicity
_atom_site_calc_flag
_atom_site_refinement_flags
Dy1 Dy 1.003767(6) -0.415197(19) 0.09288(12) 0.02445(8) Uani 1 1 d .
O1 O 0.92928(12) -0.4770(4) -0.0006(4) 0.0398(10) Uani 1 1 d .
O2 O 0.93764(14) -0.6128(4) -0.2171(5) 0.0378(11) Uani 1 1 d .
O3 O 0.54863(12) -0.8896(4) 0.0351(4) 0.0381(10) Uani 1 1 d .
O4 O 0.54097(12) -0.7986(4) -0.2145(5) 0.0348(10) Uani 1 1 d .
O5 O 0.77186(15) -0.7790(6) -0.3511(6) 0.0595(15) Uani 1 1 d .
O6 O 0.69966(15) -0.5618(5) -0.3154(6) 0.0674(16) Uani 1 1 d .
O7 O 0.97865(17) -0.1983(4) -0.0120(5) 0.0511(12) Uani 1 1 d .
O8 O 1.02158(12) -0.4122(4) -0.2121(5) 0.0312(9) Uani 1 1 d .
O9 O 1.07243(13) -0.3055(5) -0.0520(6) 0.0476(12) Uani 1 1 d .
C1 C 0.91317(19) -0.5590(6) -0.1080(7) 0.0307(14) Uani 1 1 d .
C2 C 0.86104(17) -0.5949(6) -0.1038(6) 0.0288(13) Uani 1 1 d .
C3 C 0.83282(18) -0.5543(6) 0.0299(7) 0.0390(15) Uani 1 1 d .
H3A H 0.8456 -0.5023 0.1152 0.047 Uiso 1 1 calc R
C4 C 0.78456(18) -0.5956(6) 0.0297(7) 0.0404(15) Uani 1 1 d .
H4A H 0.7656 -0.5733 0.1192 0.049 Uiso 1 1 calc R
C5 C 0.76428(18) -0.6680(6) -0.0983(7) 0.0358(14) Uani 1 1 d .
C6 C 0.7935(2) -0.7042(6) -0.2301(8) 0.0358(15) Uani 1 1 d .
C7 C 0.84133(17) -0.6663(6) -0.2317(7) 0.0311(13) Uani 1 1 d .
H7A H 0.8603 -0.6897 -0.3209 0.037 Uiso 1 1 calc R
C8 C 0.71251(18) -0.7062(6) -0.0920(7) 0.0375(13) Uani 1 1 d U
C9 C 0.69562(18) -0.7939(6) 0.0243(7) 0.0475(17) Uani 1 1 d .
H9A H 0.7167 -0.8295 0.1017 0.057 Uiso 1 1 calc R
C10 C 0.64743(18) -0.8320(6) 0.0308(7) 0.0445(17) Uani 1 1 d .
H10A H 0.6363 -0.8897 0.1137 0.053 Uiso 1 1 calc R
C11 C 0.61657(17) -0.7834(5) -0.0868(7) 0.0314(13) Uani 1 1 d .
C12 C 0.63333(18) -0.6938(6) -0.2063(8) 0.0416(13) Uani 1 1 d U
H12A H 0.6125 -0.6595 -0.2850 0.050 Uiso 1 1 calc R
C13 C 0.68070(19) -0.6557(6) -0.2084(8) 0.0428(13) Uani 1 1 d U
C14 C 0.56468(18) -0.8277(6) -0.0875(7) 0.0299(13) Uani 1 1 d .
C15 C 0.7938(3) -0.7840(10) -0.5067(9) 0.077(3) Uani 1 1 d .
H15A H 0.7750 -0.8406 -0.5786 0.116 Uiso 1 1 calc R
H15B H 0.8253 -0.8232 -0.4966 0.116 Uiso 1 1 calc R
H15C H 0.7962 -0.6915 -0.5503 0.116 Uiso 1 1 calc R
C16 C 0.6726(3) -0.5183(9) -0.4500(10) 0.103(2) Uani 1 1 d U
H16A H 0.6909 -0.4531 -0.5132 0.154 Uiso 1 1 calc R
H16B H 0.6437 -0.4746 -0.4126 0.154 Uiso 1 1 calc R
H16C H 0.6647 -0.5973 -0.5163 0.154 Uiso 1 1 calc R
C17 C 0.9169(3) 0.0054(8) -0.3029(9) 0.081(3) Uani 1 1 d .
H17A H 0.9121 -0.0751 -0.3703 0.121 Uiso 1 1 calc R
H17B H 0.9339 0.0749 -0.3636 0.121 Uiso 1 1 calc R
H17C H 0.8864 0.0419 -0.2697 0.121 Uiso 1 1 calc R
C18 C 0.9582(3) 0.0768(7) -0.0461(12) 0.093(3) Uani 1 1 d .
H18A H 0.9758 0.0359 0.0423 0.140 Uiso 1 1 calc R
H18B H 0.9301 0.1220 -0.0040 0.140 Uiso 1 1 calc R
H18C H 0.9779 0.1439 -0.1009 0.140 Uiso 1 1 calc R
C19 C 0.9553(2) -0.1626(7) -0.1276(9) 0.0500(17) Uani 1 1 d .
H19A H 0.9445 -0.2315 -0.1981 0.060 Uiso 1 1 calc R
C20 C 1.0593(2) -0.3442(6) -0.1866(8) 0.0340(15) Uani 1 1 d .
H20A H 1.0783 -0.3219 -0.2759 0.041 Uiso 1 1 calc R
N1 N 0.9439(2) -0.0325(5) -0.1620(7) 0.0502(15) Uani 1 1 d .

loop_
_atom_site_aniso_label
_atom_site_aniso_U_11
_atom_site_aniso_U_22
_atom_site_aniso_U_33
_atom_site_aniso_U_23
_atom_site_aniso_U_13
_atom_site_aniso_U_12
Dy1 0.01411(11) 0.02813(12) 0.03110(13) -0.0009(2) -0.0017(3) 0.00014(9)
O1 0.0201(19) 0.059(3) 0.040(3) -0.011(2) -0.0049(18) -0.0080(18)
O2 0.026(2) 0.047(3) 0.040(3) 0.006(2) 0.012(2) -0.003(2)
O3 0.032(2) 0.043(2) 0.039(3) -0.0057(18) 0.0076(16) -0.0178(17)
O4 0.022(2) 0.037(2) 0.045(3) -0.003(2) -0.0052(19) -0.0066(17)
O5 0.039(3) 0.089(4) 0.051(3) -0.022(2) -0.001(2) -0.029(2)
O6 0.034(3) 0.095(4) 0.074(3) 0.054(3) -0.010(2) -0.016(3)
O7 0.072(3) 0.036(3) 0.045(3) 0.008(2) -0.003(3) 0.010(2)
O8 0.0229(19) 0.032(2) 0.039(2) 0.002(2) -0.0024(17) -0.0050(17)
O9 0.038(3) 0.061(3) 0.044(3) -0.007(2) 0.002(2) -0.019(2)
C1 0.024(3) 0.037(4) 0.031(3) 0.017(3) 0.002(3) 0.001(3)
C2 0.013(3) 0.038(3) 0.035(3) 0.007(3) 0.000(2) -0.002(2)
C3 0.025(3) 0.052(4) 0.041(4) -0.010(3) -0.002(2) -0.004(3)
C4 0.019(3) 0.061(4) 0.041(4) -0.005(3) 0.008(2) 0.002(3)
C5 0.016(3) 0.044(4) 0.047(4) 0.007(3) -0.001(3) -0.005(2)
C6 0.025(3) 0.037(4) 0.045(4) -0.006(3) -0.008(3) -0.014(3)
C7 0.022(3) 0.037(3) 0.034(3) -0.001(3) 0.005(2) -0.005(2)
C8 0.021(2) 0.047(3) 0.045(3) 0.006(3) -0.003(2) -0.006(2)
C9 0.024(3) 0.072(5) 0.047(4) 0.025(3) -0.007(3) -0.003(3)
C10 0.024(3) 0.067(4) 0.043(4) 0.020(3) 0.002(2) -0.010(3)
C11 0.017(3) 0.039(3) 0.038(3) 0.002(3) 0.004(2) -0.007(2)
C12 0.024(2) 0.054(3) 0.048(3) 0.015(3) -0.010(2) -0.009(2)
C13 0.023(2) 0.053(3) 0.052(3) 0.015(3) -0.002(2) -0.011(2)
C14 0.021(3) 0.031(3) 0.038(4) -0.013(3) 0.007(3) -0.002(2)
C15 0.061(6) 0.119(8) 0.052(6) -0.030(5) 0.007(4) -0.031(5)
C16 0.086(4) 0.131(5) 0.091(5) 0.052(4) -0.018(4) -0.037(4)
C17 0.109(7) 0.070(6) 0.064(6) 0.017(5) -0.006(5) 0.029(5)
C18 0.099(7) 0.041(5) 0.140(8) 0.018(5) -0.026(7) -0.001(4)
C19 0.057(5) 0.045(5) 0.048(4) -0.002(4) 0.010(4) 0.008(3)
C20 0.026(3) 0.034(4) 0.042(4) 0.003(3) 0.006(3) -0.011(3)
N1 0.059(4) 0.038(4) 0.054(4) 0.014(3) 0.003(3) 0.009(3)

loop_
_atom_type_symbol
_atom_type_description
_atom_type_scat_dispersion_real
_atom_type_scat_dispersion_imag
_atom_type_scat_source
C C 0.0033 0.0016 'International Tables Vol C Tables 4.2.6.8 and 6.1.1.4'
H H 0.0000 0.0000 'International Tables Vol C Tables 4.2.6.8 and 6.1.1.4'
N N 0.0061 0.0033 'International Tables Vol C Tables 4.2.6.8 and 6.1.1.4'
O O 0.0106 0.0060 'International Tables Vol C Tables 4.2.6.8 and 6.1.1.4'
Dy Dy -0.1892 4.4098 'International Tables Vol C Tables 4.2.6.8 and 6.1.1.4'

loop_
_geom_angle_atom_site_label_1
_geom_angle_atom_site_label_2
_geom_angle_atom_site_label_3
_geom_angle
_geom_angle_site_symmetry_1
_geom_angle_site_symmetry_3
O2 Dy1 O1 155.66(15) 2_745 .
O2 Dy1 O4 82.20(14) 2_745 4_655
O1 Dy1 O4 82.08(13) . 4_655
O2 Dy1 O3 81.11(14) 2_745 3_535
O1 Dy1 O3 102.36(13) . 3_535
O4 Dy1 O3 146.25(14) 4_655 3_535
O2 Dy1 O7 111.01(15) 2_745 .
O1 Dy1 O7 80.65(15) . .
O4 Dy1 O7 70.04(14) 4_655 .
O3 Dy1 O7 143.63(15) 3_535 .
O2 Dy1 O8 80.75(15) 2_745 2_745
O1 Dy1 O8 77.09(13) . 2_745
O4 Dy1 O8 73.80(13) 4_655 2_745
O3 Dy1 O8 74.69(12) 3_535 2_745
O7 Dy1 O8 139.60(14) . 2_745
O2 Dy1 O9 73.83(16) 2_745 .
O1 Dy1 O9 130.48(15) . .
O4 Dy1 O9 122.59(14) 4_655 .
O3 Dy1 O9 80.08(14) 3_535 .
O7 Dy1 O9 71.45(15) . .
O8 Dy1 O9 146.50(13) 2_745 .
O2 Dy1 O8 121.95(14) 2_745 .
O1 Dy1 O8 81.54(12) . .
O4 Dy1 O8 140.55(13) 4_655 .
O3 Dy1 O8 72.62(12) 3_535 .
O7 Dy1 O8 72.02(13) . .
O8 Dy1 O8 135.68(8) 2_745 .
O9 Dy1 O8 51.50(13) . .
O2 Dy1 C20 97.46(16) 2_745 .
O1 Dy1 C20 106.71(16) . .
O4 Dy1 C20 136.84(16) 4_655 .
O3 Dy1 C20 74.56(15) 3_535 .
O7 Dy1 C20 69.99(16) . .
O8 Dy1 C20 149.10(15) 2_745 .
O9 Dy1 C20 25.31(15) . .
O8 Dy1 C20 26.19(14) . .
C1 O1 Dy1 135.8(3) . .
C1 O2 Dy1 147.3(4) . 2_744
C14 O3 Dy1 138.4(3) . 3_435
C14 O4 Dy1 137.8(4) . 4_644
C6 O5 C15 118.6(5) . .
C13 O6 C16 119.6(5) . .
C19 O7 Dy1 134.5(5) . .
C20 O8 Dy1 135.6(4) . 2_744
C20 O8 Dy1 90.4(4) . .
Dy1 O8 Dy1 125.81(14) 2_744 .
C20 O9 Dy1 94.0(4) . .
O2 C1 O1 124.5(5) . .
O2 C1 C2 117.2(5) . .
O1 C1 C2 118.3(5) . .
C7 C2 C3 120.7(5) . .
C7 C2 C1 119.3(5) . .
C3 C2 C1 120.0(5) . .
C2 C3 C4 117.3(5) . .
C2 C3 H3A 121.3 . .
C4 C3 H3A 121.3 . .
C5 C4 C3 122.5(5) . .
C5 C4 H4A 118.7 . .
C3 C4 H4A 118.7 . .
C4 C5 C6 118.2(5) . .
C4 C5 C8 119.7(5) . .
C6 C5 C8 122.1(5) . .
O5 C6 C7 123.9(6) . .
O5 C6 C5 115.8(5) . .
C7 C6 C5 120.3(5) . .
C2 C7 C6 120.9(5) . .
C2 C7 H7A 119.6 . .
C6 C7 H7A 119.6 . .
C9 C8 C13 118.4(5) . .
C9 C8 C5 121.0(5) . .
C13 C8 C5 120.6(5) . .
C8 C9 C10 121.7(5) . .
C8 C9 H9A 119.2 . .
C10 C9 H9A 119.2 . .
C11 C10 C9 119.3(5) . .
C11 C10 H10A 120.3 . .
C9 C10 H10A 120.3 . .
C10 C11 C12 119.6(5) . .
C10 C11 C14 120.6(5) . .
C12 C11 C14 119.8(5) . .
C13 C12 C11 120.0(5) . .
C13 C12 H12A 120.0 . .
C11 C12 H12A 120.0 . .
O6 C13 C12 124.0(5) . .
O6 C13 C8 115.0(5) . .
C12 C13 C8 120.9(6) . .
O3 C14 O4 125.3(5) . .
O3 C14 C11 118.3(5) . .
O4 C14 C11 116.4(5) . .
O5 C15 H15A 109.5 . .
O5 C15 H15B 109.5 . .
H15A C15 H15B 109.5 . .
O5 C15 H15C 109.5 . .
H15A C15 H15C 109.5 . .
H15B C15 H15C 109.5 . .
O6 C16 H16A 109.5 . .
O6 C16 H16B 109.5 . .
H16A C16 H16B 109.5 . .
O6 C16 H16C 109.5 . .
H16A C16 H16C 109.5 . .
H16B C16 H16C 109.5 . .
N1 C17 H17A 109.5 . .
N1 C17 H17B 109.5 . .
H17A C17 H17B 109.5 . .
N1 C17 H17C 109.5 . .
H17A C17 H17C 109.5 . .
H17B C17 H17C 109.5 . .
N1 C18 H18A 109.5 . .
N1 C18 H18B 109.5 . .
H18A C18 H18B 109.5 . .
N1 C18 H18C 109.5 . .
H18A C18 H18C 109.5 . .
H18B C18 H18C 109.5 . .
O7 C19 N1 124.8(7) . .
O7 C19 H19A 117.6 . .
N1 C19 H19A 117.6 . .
O9 C20 O8 124.1(6) . .
O9 C20 Dy1 60.7(3) . .
O8 C20 Dy1 63.4(3) . .
O9 C20 H20A 117.9 . .
O8 C20 H20A 117.9 . .
Dy1 C20 H20A 178.1 . .
C19 N1 C17 122.8(6) . .
C19 N1 C18 118.2(6) . .
C17 N1 C18 118.9(6) . .

loop_
_geom_bond_atom_site_label_1
_geom_bond_atom_site_label_2
_geom_bond_distance
_geom_bond_site_symmetry_2
Dy1 O2 2.276(4) 2_745
Dy1 O1 2.297(3) .
Dy1 O4 2.304(4) 4_655
Dy1 O3 2.306(3) 3_535
Dy1 O7 2.362(4) .
Dy1 O8 2.410(4) 2_745
Dy1 O9 2.491(4) .
Dy1 O8 2.548(4) .
Dy1 C20 2.849(6) .
O1 C1 1.264(6) .
O2 C1 1.239(7) .
O2 Dy1 2.276(4) 2_744
O3 C14 1.251(6) .
O3 Dy1 2.306(3) 3_435
O4 C14 1.265(6) .
O4 Dy1 2.304(4) 4_644
O5 C6 1.365(6) .
O5 C15 1.416(7) .
O6 C13 1.365(7) .
O6 C16 1.401(8) .
O7 C19 1.201(7) .
O8 C20 1.258(6) .
O8 Dy1 2.410(4) 2_744
O9 C20 1.221(7) .
C1 C2 1.498(7) .
C2 C7 1.369(7) .
C2 C3 1.405(7) .
C3 C4 1.406(7) .
C3 H3A 0.9300 .
C4 C5 1.380(7) .
C4 H4A 0.9300 .
C5 C6 1.398(8) .
C5 C8 1.494(7) .
C6 C7 1.387(7) .
C7 H7A 0.9300 .
C8 C9 1.357(7) .
C8 C13 1.392(8) .
C9 C10 1.397(7) .
C9 H9A 0.9300 .
C10 C11 1.374(7) .
C10 H10A 0.9300 .
C11 C12 1.386(7) .
C11 C14 1.512(7) .
C12 C13 1.374(7) .
C12 H12A 0.9300 .
C15 H15A 0.9600 .
C15 H15B 0.9600 .
C15 H15C 0.9600 .
C16 H16A 0.9600 .
C16 H16B 0.9600 .
C16 H16C 0.9600 .
C17 N1 1.427(8) .
C17 H17A 0.9600 .
C17 H17B 0.9600 .
C17 H17C 0.9600 .
C18 N1 1.472(9) .
C18 H18A 0.9600 .
C18 H18B 0.9600 .
C18 H18C 0.9600 .
C19 N1 1.321(7) .
C19 H19A 0.9300 .
C20 H20A 0.9300 .
